data_7218299
loop_
_publ_author_name
'Planells, Miquel'
'Pizzotti, Maddalena'
'Nichol, Gary S.'
'Tessore, Francesca'
'Robertson, Neil'

_publ_section_title
;
 Effect of torsional twist on 2nd order non-linear optical activity of
 anthracene and pyrene tricyanofuran derivatives.
;
_journal_issue 42
_journal_name_full 'Physical chemistry chemical physics : PCCP'
_journal_page_first 23404
_journal_page_last 23411
_journal_paper_doi 10.1039/c4cp03509g
_journal_volume 16
_journal_year 2014
_chemical_compound_source Synthetic
_chemical_formula_moiety 'C28 H19 N3 O, C H2 Cl2'
_chemical_formula_sum 'C29 H21 Cl2 N3 O'
_chemical_formula_weight 498.39
_chemical_melting_point 603
_chemical_name_systematic (E)-2-(3-cyano-5,5-dimethyl-4-(2-(pyren-1-yl)vinyl)furan-2(5H)-ylidene)malononitrile
_space_group_crystal_system monoclinic
_space_group_IT_number 14
_space_group_name_Hall '-P 2ybc'
_space_group_name_H-M_alt 'P 1 21/c 1'
_symmetry_cell_setting monoclinic
_symmetry_Int_Tables_number 14
_symmetry_space_group_name_Hall '-P 2ybc'
_symmetry_space_group_name_H-M 'P 1 21/c 1'
_atom_sites_solution_hydrogens geom
_atom_sites_solution_primary direct
_atom_sites_solution_secondary difmap
_audit_creation_method SHELXL-2012
_cell_angle_alpha 90
_cell_angle_beta 98.75
_cell_angle_gamma 90
_cell_formula_units_Z 4
_cell_length_a 22.424(4)
_cell_length_b 15.2492(19)
_cell_length_c 6.8252(13)
_cell_measurement_reflns_used 2765
_cell_measurement_temperature 120(2)
_cell_measurement_theta_max 51.9205
_cell_measurement_theta_min 3.5157
_cell_volume 2306.7(7)
_computing_cell_refinement 'CrysAlisPro (Agilent Technologies, 2011)'
_computing_data_collection 'CrysAlisPro (Agilent Technologies, 2011)'
_computing_data_reduction 'CrysAlisPro (Agilent Technologies, 2011)'
_computing_molecular_graphics 'ORTEP3 for Windows (Farrugia, 1997)'
_computing_publication_material 'SHELXTL (Sheldrick, 2008) and local programs'
_computing_structure_refinement 'SHELXL-2012 (Sheldrick, 2012)'
_computing_structure_solution 'SHELXTL (Sheldrick, 2008)'
_diffrn_ambient_temperature 120(2)
_diffrn_detector_area_resol_mean 10.3147
_diffrn_measured_fraction_theta_full 0.612
_diffrn_measured_fraction_theta_max 0.944
_diffrn_measurement_device_type 'Agilent Technologies SuperNova'
_diffrn_measurement_method '\w scans'
_diffrn_radiation_probe x-ray
_diffrn_radiation_type CuK\a
_diffrn_radiation_wavelength 1.54178
_diffrn_reflns_av_R_equivalents 0.1358
_diffrn_reflns_av_unetI/netI 0.0691
_diffrn_reflns_Laue_measured_fraction_full 0.612
_diffrn_reflns_Laue_measured_fraction_max 0.944
_diffrn_reflns_limit_h_max 22
_diffrn_reflns_limit_h_min -22
_diffrn_reflns_limit_k_max 15
_diffrn_reflns_limit_k_min -15
_diffrn_reflns_limit_l_max 6
_diffrn_reflns_limit_l_min -6
_diffrn_reflns_number 20014
_diffrn_reflns_point_group_measured_fraction_full 0.612
_diffrn_reflns_point_group_measured_fraction_max 0.944
_diffrn_reflns_theta_full 67.679
_diffrn_reflns_theta_max 53.260
_diffrn_reflns_theta_min 3.518
_diffrn_source microsource
_diffrn_source_type SuperNova
_exptl_absorpt_coefficient_mu 2.761
_exptl_absorpt_correction_T_max 1.00000
_exptl_absorpt_correction_T_min 0.82042
_exptl_absorpt_correction_type multi-scan
_exptl_absorpt_process_details
;
 CrysAlisPro, Agilent Technologies,
Version 1.171.36.20 (release 27-06-2012 CrysAlis171 .NET)
(compiled Jul 11 2012,15:38:31)
Empirical absorption correction using spherical harmonics,
 implemented in SCALE3 ABSPACK scaling algorithm.
;
_exptl_crystal_colour 'translucent pale purple'
_exptl_crystal_density_diffrn 1.435
_exptl_crystal_description plate
_exptl_crystal_F_000 1032
_exptl_crystal_recrystallization_method 'Re-crystallisation from solvent: dichloromethane'
_exptl_crystal_size_max 0.239
_exptl_crystal_size_mid 0.207
_exptl_crystal_size_min 0.016
_refine_diff_density_max 1.568
_refine_diff_density_min -0.877
_refine_diff_density_rms 0.170
_refine_ls_extinction_coef 0.0009(7)
_refine_ls_extinction_expression Fc^*^=kFc[1+0.001xFc^2^\l^3^/sin(2\q)]^-1/4^
_refine_ls_extinction_method SHELXL
_refine_ls_goodness_of_fit_ref 2.793
_refine_ls_hydrogen_treatment constr
_refine_ls_matrix_type full
_refine_ls_number_parameters 319
_refine_ls_number_reflns 2555
_refine_ls_number_restraints 183
_refine_ls_restrained_S_all 2.815
_refine_ls_R_factor_all 0.2395
_refine_ls_R_factor_gt 0.2111
_refine_ls_shift/su_max 0.000
_refine_ls_shift/su_mean 0.000
_refine_ls_structure_factor_coef Fsqd
_refine_ls_weighting_details
;
 w=1/[\s^2^(Fo^2^)+(0.1000P)^2^]
 where P=(Fo^2^+2Fc^2^)/3
;
_refine_ls_weighting_scheme calc
_refine_ls_wR_factor_gt 0.4705
_refine_ls_wR_factor_ref 0.4819
_reflns_Friedel_coverage 0.000
_reflns_number_gt 1810
_reflns_number_total 2555
_reflns_threshold_expression 'I > 2\s(I)'
_cod_data_source_file c4cp03509g2.cif
_cod_data_source_block nr2028
_cod_depositor_comments 'Adding full bibliography for 7218298--7218299.cif.'
_cod_original_sg_symbol_H-M 'P 21/c'
_cod_database_code 7218299
_shelx_space_group_comment
;
The symmetry employed for this shelxl refinement is uniquely defined
by the following loop, which should always be used as a source of
symmetry information in preference to the above space-group names.
They are only intended as comments.
;
_shelx_estimated_absorpt_t_min 0.558
_shelx_estimated_absorpt_t_max 0.957
_shelxl_version_number 2012-9

loop_
_space_group_symop_operation_xyz
'x, y, z'
'-x, y+1/2, -z+1/2'
'-x, -y, -z'
'x, -y-1/2, z-1/2'

loop_
_atom_site_label
_atom_site_type_symbol
_atom_site_fract_x
_atom_site_fract_y
_atom_site_fract_z
_atom_site_U_iso_or_equiv
_atom_site_adp_type
_atom_site_occupancy
_atom_site_site_symmetry_multiplicity
_atom_site_calc_flag
_atom_site_refinement_flags_posn
_atom_site_refinement_flags_adp
O1 O 0.4472(4) 0.5693(5) 0.2219(14) 0.050(3) Uani 1 1 d . .
N1 N 0.5560(6) 0.7310(6) 0.2791(18) 0.050(3) Uani 1 1 d . .
N2 N 0.3860(6) 0.8691(8) 0.1895(19) 0.062(4) Uani 1 1 d . .
N3 N 0.2580(6) 0.7185(8) 0.128(3) 0.085(5) Uani 1 1 d . .
C1 C 0.4125(7) 0.6411(9) 0.201(2) 0.045(4) Uani 1 1 d . U
C2 C 0.3503(6) 0.6195(9) 0.167(2) 0.045(4) Uani 1 1 d . U
C3 C 0.3467(6) 0.5236(9) 0.170(2) 0.049(4) Uani 1 1 d . U
C4 C 0.4075(6) 0.4900(7) 0.207(2) 0.036(3) Uani 1 1 d . U
C5 C 0.4420(6) 0.7236(8) 0.219(2) 0.045(4) Uani 1 1 d . U
C6 C 0.5031(7) 0.7267(8) 0.252(2) 0.036(3) Uani 1 1 d . U
C7 C 0.4097(7) 0.8043(10) 0.200(2) 0.054(4) Uani 1 1 d . U
C8 C 0.3008(7) 0.6766(10) 0.146(2) 0.049(4) Uani 1 1 d . U
C9 C 0.4267(6) 0.4426(9) 0.393(2) 0.056(4) Uani 1 1 d . U
H9A H 0.4045 0.3887 0.3920 0.085 Uiso 1 1 calc R U
H9B H 0.4191 0.4781 0.5025 0.085 Uiso 1 1 calc R U
H9C H 0.4691 0.4300 0.4054 0.085 Uiso 1 1 calc R U
C10 C 0.4271(7) 0.4405(9) 0.036(2) 0.059(4) Uani 1 1 d . U
H10A H 0.4087 0.3835 0.0260 0.089 Uiso 1 1 calc R U
H10B H 0.4702 0.4342 0.0580 0.089 Uiso 1 1 calc R U
H10C H 0.4149 0.4723 -0.0849 0.089 Uiso 1 1 calc R U
C11 C 0.2902(7) 0.4811(8) 0.146(2) 0.047(4) Uani 1 1 d . U
H11 H 0.2553 0.5147 0.1366 0.057 Uiso 1 1 calc R U
C12 C 0.2853(7) 0.3872(9) 0.134(2) 0.049(4) Uani 1 1 d . U
H12 H 0.3208 0.3549 0.1422 0.059 Uiso 1 1 calc R U
C13 C 0.2311(6) 0.3416(9) 0.111(2) 0.046(4) Uani 1 1 d . U
C14 C 0.1752(7) 0.3770(11) 0.084(3) 0.068(5) Uani 1 1 d . U
H14 H 0.1731 0.4378 0.0914 0.081 Uiso 1 1 calc R U
C15 C 0.1222(7) 0.3344(10) 0.047(2) 0.060(5) Uani 1 1 d . U
H15 H 0.0862 0.3654 0.0185 0.072 Uiso 1 1 calc R U
C16 C 0.1221(7) 0.2391(10) 0.051(2) 0.058(4) Uani 1 1 d . U
C17 C 0.0685(8) 0.1956(11) 0.029(3) 0.078(5) Uani 1 1 d . U
H17 H 0.0323 0.2265 0.0144 0.094 Uiso 1 1 calc R U
C18 C 0.0684(7) 0.1025(11) 0.029(3) 0.076(5) Uani 1 1 d . U
H18 H 0.0322 0.0716 0.0149 0.091 Uiso 1 1 calc R U
C19 C 0.1220(7) 0.0591(10) 0.050(3) 0.069(5) Uani 1 1 d . U
C20 C 0.1267(8) -0.0370(11) 0.046(3) 0.078(5) Uani 1 1 d . U
H20 H 0.0916 -0.0705 0.0252 0.094 Uiso 1 1 calc R U
C21 C 0.1817(8) -0.0787(10) 0.073(3) 0.072(5) Uani 1 1 d . U
H21 H 0.1824 -0.1396 0.0687 0.087 Uiso 1 1 calc R U
C22 C 0.2342(7) -0.0362(9) 0.105(2) 0.062(5) Uani 1 1 d . U
H22 H 0.2703 -0.0672 0.1208 0.075 Uiso 1 1 calc R U
C23 C 0.2344(7) 0.0603(10) 0.114(2) 0.062(5) Uani 1 1 d . U
C24 C 0.2894(7) 0.1067(9) 0.143(2) 0.052(4) Uani 1 1 d . U
H24 H 0.3260 0.0772 0.1699 0.063 Uiso 1 1 calc R U
C25 C 0.2876(6) 0.1960(9) 0.130(2) 0.047(4) Uani 1 1 d . U
H25 H 0.3236 0.2267 0.1339 0.056 Uiso 1 1 calc R U
C26 C 0.2324(6) 0.2438(8) 0.111(2) 0.044(4) Uani 1 1 d . U
C27 C 0.1776(6) 0.2011(8) 0.081(2) 0.047(4) Uani 1 1 d . U
C28 C 0.1779(7) 0.1040(9) 0.081(2) 0.057(4) Uani 1 1 d . U
Cl1 Cl 0.0577(3) -0.0660(4) -0.4846(12) 0.138(3) Uani 1 1 d D .
Cl2 Cl 0.0885(4) -0.2362(6) -0.6611(17) 0.238(5) Uani 1 1 d D U
C29 C 0.1124(7) -0.1440(11) -0.515(4) 0.150(10) Uani 1 1 d D U
H29A H 0.1302 -0.1645 -0.3845 0.180 Uiso 1 1 calc R U
H29B H 0.1440 -0.1151 -0.5730 0.180 Uiso 1 1 calc R U

loop_
_atom_site_aniso_label
_atom_site_aniso_U_11
_atom_site_aniso_U_22
_atom_site_aniso_U_33
_atom_site_aniso_U_23
_atom_site_aniso_U_13
_atom_site_aniso_U_12
O1 0.070(6) 0.011(5) 0.071(8) 0.002(5) 0.012(5) -0.002(5)
N1 0.080(9) 0.009(6) 0.060(9) -0.004(6) 0.009(7) 0.002(6)
N2 0.077(9) 0.023(8) 0.086(11) -0.006(7) 0.010(7) -0.001(7)
N3 0.069(10) 0.030(8) 0.154(16) -0.011(8) 0.009(9) 0.009(7)
C1 0.070(10) 0.028(8) 0.041(9) -0.001(6) 0.018(7) -0.002(7)
C2 0.046(9) 0.043(9) 0.047(9) -0.004(7) 0.008(7) 0.001(7)
C3 0.058(9) 0.043(9) 0.047(9) -0.007(7) 0.010(7) -0.010(7)
C4 0.060(9) 0.008(7) 0.042(9) 0.000(6) 0.014(7) -0.013(6)
C5 0.060(7) 0.024(7) 0.052(8) -0.006(6) 0.016(6) -0.005(6)
C6 0.047(7) 0.018(6) 0.044(7) -0.010(6) 0.011(6) -0.004(6)
C7 0.075(10) 0.020(8) 0.063(11) 0.011(7) 0.000(8) 0.006(8)
C8 0.046(9) 0.042(9) 0.060(10) 0.006(7) 0.009(7) 0.004(8)
C9 0.074(10) 0.026(8) 0.068(12) -0.011(8) 0.008(8) -0.012(7)
C10 0.089(11) 0.029(8) 0.060(11) 0.009(8) 0.009(8) -0.003(8)
C11 0.074(10) 0.018(7) 0.050(9) 0.007(6) 0.010(7) 0.008(7)
C12 0.065(9) 0.029(8) 0.055(10) 0.003(7) 0.016(7) 0.005(7)
C13 0.051(9) 0.036(8) 0.051(10) 0.009(7) 0.011(7) 0.003(7)
C14 0.059(10) 0.051(9) 0.094(12) -0.005(9) 0.013(8) -0.003(9)
C15 0.052(9) 0.055(10) 0.072(11) 0.007(8) 0.011(8) 0.014(8)
C16 0.051(9) 0.048(9) 0.076(11) 0.008(8) 0.011(8) -0.007(8)
C17 0.064(10) 0.067(11) 0.099(13) 0.007(10) -0.003(9) 0.007(9)
C18 0.060(10) 0.049(10) 0.117(13) -0.001(9) 0.007(9) -0.006(8)
C19 0.058(10) 0.053(10) 0.092(12) 0.005(9) -0.006(8) 0.007(8)
C20 0.077(11) 0.044(9) 0.115(13) -0.011(9) 0.019(10) -0.018(9)
C21 0.076(11) 0.028(8) 0.111(13) 0.012(9) 0.011(9) -0.002(9)
C22 0.069(10) 0.020(8) 0.098(12) 0.004(8) 0.015(8) 0.007(7)
C23 0.066(10) 0.048(9) 0.070(11) 0.015(8) 0.007(8) 0.001(8)
C24 0.064(9) 0.027(8) 0.065(10) -0.004(7) 0.009(8) -0.002(7)
C25 0.053(9) 0.032(8) 0.056(10) 0.002(7) 0.009(7) -0.004(7)
C26 0.047(8) 0.029(8) 0.056(10) 0.008(7) 0.003(7) 0.002(7)
C27 0.049(9) 0.034(8) 0.055(10) 0.016(7) 0.004(7) -0.010(7)
C28 0.071(10) 0.031(8) 0.069(10) -0.011(8) 0.011(8) -0.005(8)
Cl1 0.116(5) 0.077(4) 0.221(8) 0.002(4) 0.019(4) 0.003(3)
Cl2 0.160(7) 0.188(8) 0.355(13) 0.132(9) 0.003(7) -0.001(6)
C29 0.155(16) 0.105(15) 0.192(19) 0.013(14) 0.035(14) -0.021(13)

loop_
_atom_type_symbol
_atom_type_description
_atom_type_scat_dispersion_real
_atom_type_scat_dispersion_imag
_atom_type_scat_source
C C 0.0181 0.0091 'International Tables Vol C Tables 4.2.6.8 and 6.1.1.4'
H H 0.0000 0.0000 'International Tables Vol C Tables 4.2.6.8 and 6.1.1.4'
N N 0.0311 0.0180 'International Tables Vol C Tables 4.2.6.8 and 6.1.1.4'
O O 0.0492 0.0322 'International Tables Vol C Tables 4.2.6.8 and 6.1.1.4'
Cl Cl 0.3639 0.7018 'International Tables Vol C Tables 4.2.6.8 and 6.1.1.4'

loop_
_geom_angle_atom_site_label_1
_geom_angle_atom_site_label_2
_geom_angle_atom_site_label_3
_geom_angle
C1 O1 C4 108.8(10)
O1 C1 C2 111.8(11)
O1 C1 C5 117.4(13)
C2 C1 C5 130.9(13)
C1 C2 C3 106.4(12)
C1 C2 C8 128.1(13)
C3 C2 C8 125.3(13)
C2 C3 C4 107.8(11)
C2 C3 C11 120.4(13)
C4 C3 C11 131.7(12)
O1 C4 C3 105.1(10)
O1 C4 C9 104.3(10)
O1 C4 C10 102.4(10)
C3 C4 C9 118.2(11)
C3 C4 C10 114.9(12)
C9 C4 C10 109.9(11)
C1 C5 C6 119.5(12)
C1 C5 C7 122.3(13)
C6 C5 C7 118.2(12)
N1 C6 C5 178.8(14)
N2 C7 C5 177.5(16)
N3 C8 C2 175.5(15)
C4 C9 H9A 109.5
C4 C9 H9B 109.5
C4 C9 H9C 109.5
H9A C9 H9B 109.5
H9A C9 H9C 109.5
H9B C9 H9C 109.5
C4 C10 H10A 109.5
C4 C10 H10B 109.5
C4 C10 H10C 109.5
H10A C10 H10B 109.5
H10A C10 H10C 109.5
H10B C10 H10C 109.5
C3 C11 H11 119.2
C3 C11 C12 121.6(13)
H11 C11 C12 119.2
C11 C12 H12 117.8
C11 C12 C13 124.3(13)
H12 C12 C13 117.8
C12 C13 C14 126.4(14)
C12 C13 C26 119.0(12)
C14 C13 C26 114.6(13)
C13 C14 H14 116.3
C13 C14 C15 127.4(15)
H14 C14 C15 116.3
C14 C15 H15 120.5
C14 C15 C16 119.0(14)
H15 C15 C16 120.5
C15 C16 C17 119.4(15)
C15 C16 C27 115.1(13)
C17 C16 C27 125.5(15)
C16 C17 H17 120.4
C16 C17 C18 119.3(15)
H17 C17 C18 120.4
C17 C18 H18 120.5
C17 C18 C19 119.0(15)
H18 C18 C19 120.5
C18 C19 C20 123.1(16)
C18 C19 C28 122.0(15)
C20 C19 C28 114.8(14)
C19 C20 H20 119.2
C19 C20 C21 121.5(14)
H20 C20 C21 119.2
C20 C21 H21 118.3
C20 C21 C22 123.4(14)
H21 C21 C22 118.3
C21 C22 H22 120.3
C21 C22 C23 119.3(14)
H22 C22 C23 120.3
C22 C23 C24 120.3(14)
C22 C23 C28 117.8(14)
C24 C23 C28 121.8(14)
C23 C24 H24 120.8
C23 C24 C25 118.4(14)
H24 C24 C25 120.8
C24 C25 H25 118.9
C24 C25 C26 122.2(13)
H25 C25 C26 118.9
C13 C26 C25 121.9(12)
C13 C26 C27 117.1(12)
C25 C26 C27 120.9(12)
C16 C27 C26 126.6(13)
C16 C27 C28 115.5(13)
C26 C27 C28 117.9(13)
C19 C28 C23 123.1(14)
C19 C28 C27 118.6(14)
C23 C28 C27 118.3(13)
Cl1 C29 Cl2 116.9(10)
Cl1 C29 H29A 108.1
Cl1 C29 H29B 108.1
Cl2 C29 H29A 108.1
Cl2 C29 H29B 108.1
H29A C29 H29B 107.3

loop_
_geom_bond_atom_site_label_1
_geom_bond_atom_site_label_2
_geom_bond_distance
O1 C1 1.338(15)
O1 C4 1.497(13)
N1 C6 1.175(15)
N2 C7 1.118(16)
N3 C8 1.145(16)
C1 C2 1.418(18)
C1 C5 1.419(18)
C2 C3 1.465(19)
C2 C8 1.40(2)
C3 C4 1.442(18)
C3 C11 1.410(18)
C4 C9 1.465(18)
C4 C10 1.511(18)
C5 C6 1.354(18)
C5 C7 1.43(2)
C9 H9A 0.960
C9 H9B 0.960
C9 H9C 0.960
C10 H10A 0.960
C10 H10B 0.960
C10 H10C 0.960
C11 H11 0.930
C11 C12 1.438(18)
C12 H12 0.930
C12 C13 1.388(18)
C13 C14 1.353(19)
C13 C26 1.492(18)
C14 H14 0.930
C14 C15 1.343(19)
C15 H15 0.930
C15 C16 1.45(2)
C16 C17 1.36(2)
C16 C27 1.361(18)
C17 H17 0.930
C17 C18 1.42(2)
C18 H18 0.930
C18 C19 1.36(2)
C19 C20 1.47(2)
C19 C28 1.42(2)
C20 H20 0.930
C20 C21 1.38(2)
C21 H21 0.930
C21 C22 1.331(19)
C22 H22 0.930
C22 C23 1.47(2)
C23 C24 1.410(19)
C23 C28 1.418(19)
C24 H24 0.930
C24 C25 1.364(18)
C25 H25 0.930
C25 C26 1.425(17)
C26 C27 1.379(17)
C27 C28 1.481(19)
Cl1 C29 1.744(10)
Cl2 C29 1.761(10)
C29 H29A 0.970
C29 H29B 0.970

loop_
_geom_torsion_atom_site_label_1
_geom_torsion_atom_site_label_2
_geom_torsion_atom_site_label_3
_geom_torsion_atom_site_label_4
_geom_torsion
C4 O1 C1 C2 -1.3(14)
C4 O1 C1 C5 177.2(11)
O1 C1 C2 C3 0.6(16)
O1 C1 C2 C8 177.3(13)
C5 C1 C2 C3 -177.6(14)
C5 C1 C2 C8 -1(2)
C1 C2 C3 C4 0.3(15)
C1 C2 C3 C11 178.5(12)
C8 C2 C3 C4 -176.5(13)
C8 C2 C3 C11 2(2)
C2 C3 C4 O1 -1.0(14)
C2 C3 C4 C9 114.7(13)
C2 C3 C4 C10 -112.9(12)
C11 C3 C4 O1 -178.9(13)
C11 C3 C4 C9 -63(2)
C11 C3 C4 C10 69.2(18)
C1 O1 C4 C3 1.4(14)
C1 O1 C4 C9 -123.6(11)
C1 O1 C4 C10 121.9(11)
O1 C1 C5 C6 1.8(19)
O1 C1 C5 C7 -179.8(13)
C2 C1 C5 C6 179.9(14)
C2 C1 C5 C7 -2(2)
C2 C3 C11 C12 175.5(13)
C4 C3 C11 C12 -7(2)
C3 C11 C12 C13 179.5(13)
C11 C12 C13 C14 5(2)
C11 C12 C13 C26 -177.2(13)
C12 C13 C14 C15 174.5(15)
C26 C13 C14 C15 -4(2)
C13 C14 C15 C16 6(3)
C14 C15 C16 C17 174.8(15)
C14 C15 C16 C27 -4(2)
C15 C16 C17 C18 178.7(16)
C27 C16 C17 C18 -3(3)
C16 C17 C18 C19 0(3)
C17 C18 C19 C20 -178.1(17)
C17 C18 C19 C28 3(3)
C18 C19 C20 C21 -178.4(17)
C28 C19 C20 C21 1(3)
C19 C20 C21 C22 0(3)
C20 C21 C22 C23 1(3)
C21 C22 C23 C24 -178.6(15)
C21 C22 C23 C28 -2(2)
C22 C23 C24 C25 173.3(14)
C28 C23 C24 C25 -3(2)
C23 C24 C25 C26 7(2)
C24 C25 C26 C13 175.6(14)
C24 C25 C26 C27 -8(2)
C12 C13 C26 C25 -1(2)
C12 C13 C26 C27 -177.9(13)
C14 C13 C26 C25 177.5(13)
C14 C13 C26 C27 0.5(19)
C15 C16 C27 C26 1(2)
C15 C16 C27 C28 -178.6(13)
C17 C16 C27 C26 -177.5(15)
C17 C16 C27 C28 3(2)
C13 C26 C27 C16 1(2)
C13 C26 C27 C28 -179.8(13)
C25 C26 C27 C16 -176.4(14)
C25 C26 C27 C28 3(2)
C18 C19 C28 C23 176.6(16)
C18 C19 C28 C27 -3(3)
C20 C19 C28 C23 -3(2)
C20 C19 C28 C27 178.2(15)
C22 C23 C28 C19 3(2)
C22 C23 C28 C27 -177.4(14)
C24 C23 C28 C19 179.6(15)
C24 C23 C28 C27 -1(2)
C16 C27 C28 C19 0(2)
C16 C27 C28 C23 -179.4(14)
C26 C27 C28 C19 -179.8(14)
C26 C27 C28 C23 1(2)
